data_7155101
loop_
_publ_author_name
'Hern\'andez-V\'azquez, Eduardo'
'Miranda, Luis D.'

_publ_section_title
;
 Practical synthesis and cytotoxic evaluation of the
 pyrazino[1,2-b]-isoquinoline ring system.
;
_journal_issue 21
_journal_name_full 'Organic &amp; biomolecular chemistry'
_journal_page_first 4875
_journal_page_last 4884
_journal_paper_doi 10.1039/c6ob00431h
_journal_volume 14
_journal_year 2016
_chemical_formula_sum 'C19 H16 N2 O2'
_chemical_formula_weight 304.34
_chemical_melting_point 124.0(10)
_chemical_name_systematic 2-benzyl--2H-pyrazino[1,2-b]isoquinoline-1,4(3H,6H)-dione
_space_group_crystal_system triclinic
_space_group_IT_number 2
_space_group_name_Hall '-P 1'
_space_group_name_H-M_alt 'P -1'
_symmetry_space_group_name_Hall '-P 1'
_symmetry_space_group_name_H-M 'P -1'
_atom_sites_solution_hydrogens geom
_audit_creation_method SHELXL-2013
_audit_update_record
;
2015-02-26 deposited with the CCDC.
2016-04-28 downloaded from the CCDC.
;
_cell_angle_alpha 87.1650(10)
_cell_angle_beta 79.5970(10)
_cell_angle_gamma 86.9100(10)
_cell_formula_units_Z 2
_cell_length_a 6.0126(2)
_cell_length_b 8.6199(2)
_cell_length_c 14.4875(4)
_cell_measurement_reflns_used 5570
_cell_measurement_temperature 298(2)
_cell_measurement_theta_max 25.35
_cell_measurement_theta_min 2.37
_cell_volume 736.84(4)
_computing_cell_refinement 'APEX2 V2012 (Bruker, 2012)'
_computing_data_collection 'APEX2 V2012 (Bruker, 2012)'
_computing_data_reduction 'SAINT V8.27B  (Bruker, 2012)'
_computing_molecular_graphics 'SHELXTL  (Sheldrick, 2013)'
_computing_publication_material 'SHELXTL  (Sheldrick, 2013)'
_computing_structure_refinement 'SHELXL-2013 (Sheldrick, 2013)'
_computing_structure_solution 'SHELXTL  (Sheldrick, 2013)'
_diffrn_ambient_temperature 298(2)
_diffrn_detector_area_resol_mean 0.83
_diffrn_measured_fraction_theta_full 0.999
_diffrn_measured_fraction_theta_max 0.999
_diffrn_measurement_device_type 'Bruker APEX2 CCD area detector'
_diffrn_measurement_method '\f and \w scans'
_diffrn_radiation_type MoK\a
_diffrn_radiation_wavelength 0.71073
_diffrn_reflns_av_R_equivalents 0.0467
_diffrn_reflns_av_unetI/netI 0.0338
_diffrn_reflns_Laue_measured_fraction_full 0.999
_diffrn_reflns_Laue_measured_fraction_max 0.999
_diffrn_reflns_limit_h_max 7
_diffrn_reflns_limit_h_min -7
_diffrn_reflns_limit_k_max 10
_diffrn_reflns_limit_k_min -10
_diffrn_reflns_limit_l_max 17
_diffrn_reflns_limit_l_min -17
_diffrn_reflns_number 10958
_diffrn_reflns_point_group_measured_fraction_full 0.999
_diffrn_reflns_point_group_measured_fraction_max 0.999
_diffrn_reflns_theta_full 25.242
_diffrn_reflns_theta_max 25.395
_diffrn_reflns_theta_min 2.368
_exptl_absorpt_coefficient_mu 0.090
_exptl_absorpt_correction_type none
_exptl_crystal_colour colourless
_exptl_crystal_density_diffrn 1.372
_exptl_crystal_description Prism
_exptl_crystal_F_000 320
_exptl_crystal_recrystallization_method 'Re-crystallisation from solvent: CH2Cl2'
_exptl_crystal_size_max 0.359
_exptl_crystal_size_mid 0.240
_exptl_crystal_size_min 0.090
_refine_diff_density_max 0.186
_refine_diff_density_min -0.220
_refine_diff_density_rms 0.054
_refine_ls_extinction_coef 0.024(5)
_refine_ls_extinction_expression Fc^*^=kFc[1+0.001xFc^2^\l^3^/sin(2\q)]^-1/4^
_refine_ls_extinction_method SHELXL
_refine_ls_goodness_of_fit_ref 1.038
_refine_ls_hydrogen_treatment constr
_refine_ls_matrix_type full
_refine_ls_number_parameters 264
_refine_ls_number_reflns 2713
_refine_ls_number_restraints 243
_refine_ls_restrained_S_all 1.036
_refine_ls_R_factor_all 0.0585
_refine_ls_R_factor_gt 0.0395
_refine_ls_shift/su_max 0.000
_refine_ls_shift/su_mean 0.000
_refine_ls_structure_factor_coef Fsqd
_refine_ls_weighting_details
; 
 w=1/[\s^2^(Fo^2^)+(0.0614P)^2^] 
 where P=(Fo^2^+2Fc^2^)/3 
;
_refine_ls_weighting_scheme calc
_refine_ls_wR_factor_gt 0.1018
_refine_ls_wR_factor_ref 0.1134
_reflns_Friedel_coverage 0.000
_reflns_number_gt 1910
_reflns_number_total 2713
_reflns_threshold_expression 'I > 2\s(I)'
_cod_data_source_file c6ob00431h2.cif
_cod_data_source_block 093mgl15
_cod_depositor_comments
;
The following automatic conversions were performed:

'_chemical_melting_point' value '123-125' was changed to '124.0(10)'
- the average value was taken and precision was estimated.

Automatic conversion script
Id: cif_fix_values 4268 2015-11-12 08:31:59Z antanas 

 Adding full bibliography for 7155100--7155101.cif.
;
_cod_database_code 7155101
_shelx_space_group_comment
; 
The symmetry employed for this shelxl refinement is uniquely defined 
by the following loop, which should always be used as a source of 
symmetry information in preference to the above space-group names. 
They are only intended as comments. 
;
_shelx_estimated_absorpt_t_min 0.968
_shelx_estimated_absorpt_t_max 0.992
_shelxl_version_number 2013-2

loop_
_space_group_symop_operation_xyz
'x, y, z'
'-x, -y, -z'

loop_
_atom_site_label
_atom_site_type_symbol
_atom_site_fract_x
_atom_site_fract_y
_atom_site_fract_z
_atom_site_U_iso_or_equiv
_atom_site_adp_type
_atom_site_occupancy
_atom_site_site_symmetry_order
_atom_site_calc_flag
_atom_site_refinement_flags_posn
_atom_site_refinement_flags_adp
_atom_site_refinement_flags_occupancy
_atom_site_disorder_assembly
_atom_site_disorder_group
O1 O 1.27587(16) 0.50186(12) 0.61746(7) 0.0521(3) Uani 1 1 d . . . . .
O2 O 0.51426(16) 0.84670(12) 0.61238(7) 0.0569(3) Uani 1 1 d . . . . .
C1 C 1.0991(2) 0.58040(16) 0.61794(9) 0.0380(3) Uani 1 1 d . . . . .
N2 N 0.93383(19) 0.58584(13) 0.69382(8) 0.0431(3) Uani 1 1 d . . . . .
C3 C 0.7133(2) 0.66143(18) 0.69350(10) 0.0462(4) Uani 1 1 d . . . . .
H3A H 0.6737 0.7213 0.7496 0.055 Uiso 1 1 calc R U . . .
H3B H 0.6040 0.5814 0.6981 0.055 Uiso 1 1 calc R U . . .
C4 C 0.6882(2) 0.76681(16) 0.61076(10) 0.0413(4) Uani 1 1 d . . . . .
N5 N 0.85931(17) 0.76737(12) 0.53574(7) 0.0373(3) Uani 1 1 d . . . . .
C6 C 0.8167(2) 0.86794(18) 0.45469(10) 0.0461(4) Uani 1 1 d . . . . .
H6A H 0.7814 0.9732 0.4753 0.055 Uiso 1 1 calc R U . . .
H6B H 0.6849 0.8327 0.4332 0.055 Uiso 1 1 calc R U . . .
C7 C 1.0109(2) 0.87066(16) 0.37342(10) 0.0390(3) Uani 1 1 d . . . . .
C8 C 0.9928(3) 0.96678(17) 0.29511(10) 0.0466(4) Uani 1 1 d . . . . .
H8 H 0.8604 1.0268 0.2931 0.056 Uiso 1 1 calc R U . . .
C9 C 1.1704(3) 0.97362(18) 0.22040(11) 0.0557(4) Uani 1 1 d . . . . .
H9 H 1.1565 1.0377 0.1680 0.067 Uiso 1 1 calc R U . . .
C10 C 1.3683(3) 0.88635(18) 0.22258(11) 0.0530(4) Uani 1 1 d . . . . .
H10 H 1.4881 0.8931 0.1722 0.064 Uiso 1 1 calc R U . . .
C11 C 1.3890(2) 0.78894(17) 0.29933(10) 0.0456(4) Uani 1 1 d . . . . .
H11 H 1.5221 0.7292 0.3003 0.055 Uiso 1 1 calc R U . . .
C12 C 1.2105(2) 0.77985(15) 0.37550(9) 0.0378(3) Uani 1 1 d . . . . .
C13 C 1.2274(2) 0.68176(16) 0.45826(9) 0.0388(4) Uani 1 1 d . . . . .
H13 H 1.3581 0.6193 0.4591 0.047 Uiso 1 1 calc R U . . .
C14 C 1.0624(2) 0.67770(15) 0.53339(9) 0.0339(3) Uani 1 1 d . . . . .
C15 C 0.9589(3) 0.49569(18) 0.78041(10) 0.0505(4) Uani 1 1 d D U . . .
H15A H 1.1012 0.4351 0.7698 0.061 Uiso 1 1 calc R U . A 1
H15B H 0.8378 0.4237 0.7954 0.061 Uiso 1 1 calc R U . A 1
C16 C 0.9536(19) 0.5970(18) 0.8631(7) 0.0394(10) Uani 0.651(13) 1 d D U P B 1
C17 C 1.1329(11) 0.6853(8) 0.8714(4) 0.0545(12) Uani 0.651(13) 1 d D U P B 1
H17 H 1.2617 0.6833 0.8250 0.065 Uiso 0.651(13) 1 calc R U P B 1
C18 C 1.1239(10) 0.7779(6) 0.9488(5) 0.0592(12) Uani 0.651(13) 1 d D U P B 1
H18 H 1.2449 0.8383 0.9532 0.071 Uiso 0.651(13) 1 calc R U P B 1
C19 C 0.9370(13) 0.7790(5) 1.0175(3) 0.0536(12) Uani 0.651(13) 1 d D U P B 1
H19 H 0.9312 0.8385 1.0697 0.064 Uiso 0.651(13) 1 calc R U P B 1
C20 C 0.7562(12) 0.6921(6) 1.0097(3) 0.0591(11) Uani 0.651(13) 1 d D U P B 1
H20 H 0.6283 0.6933 1.0567 0.071 Uiso 0.651(13) 1 calc R U P B 1
C21 C 0.7642(11) 0.6035(10) 0.9328(4) 0.0497(11) Uani 0.651(13) 1 d D U P B 1
H21 H 0.6398 0.5470 0.9276 0.060 Uiso 0.651(13) 1 calc R U P B 1
C16A C 0.973(3) 0.603(4) 0.8568(14) 0.0420(17) Uani 0.349(13) 1 d D U P B 2
C17A C 1.1595(18) 0.6951(15) 0.8467(7) 0.0502(16) Uani 0.349(13) 1 d D U P B 2
H17A H 1.2639 0.6956 0.7908 0.060 Uiso 0.349(13) 1 calc R U P B 2
C18A C 1.1909(17) 0.7847(11) 0.9182(8) 0.0587(16) Uani 0.349(13) 1 d D U P B 2
H18A H 1.3193 0.8425 0.9120 0.070 Uiso 0.349(13) 1 calc R U P B 2
C19A C 1.032(2) 0.7890(10) 0.9992(6) 0.0559(18) Uani 0.349(13) 1 d D U P B 2
H19A H 1.0566 0.8473 1.0485 0.067 Uiso 0.349(13) 1 calc R U P B 2
C20A C 0.8398(19) 0.7093(12) 1.0084(5) 0.0568(17) Uani 0.349(13) 1 d D U P B 2
H20A H 0.7269 0.7197 1.0612 0.068 Uiso 0.349(13) 1 calc R U P B 2
C21A C 0.8147(19) 0.6116(19) 0.9373(8) 0.0501(18) Uani 0.349(13) 1 d D U P B 2
H21A H 0.6886 0.5512 0.9447 0.060 Uiso 0.349(13) 1 calc R U P B 2

loop_
_atom_site_aniso_label
_atom_site_aniso_U_11
_atom_site_aniso_U_22
_atom_site_aniso_U_33
_atom_site_aniso_U_23
_atom_site_aniso_U_13
_atom_site_aniso_U_12
O1 0.0442(6) 0.0566(7) 0.0517(6) 0.0058(5) -0.0069(5) 0.0178(5)
O2 0.0397(6) 0.0636(7) 0.0641(7) -0.0047(6) -0.0058(5) 0.0181(5)
C1 0.0370(8) 0.0364(8) 0.0410(8) -0.0055(6) -0.0088(6) 0.0053(6)
N2 0.0451(7) 0.0454(7) 0.0360(7) -0.0001(5) -0.0036(5) 0.0105(6)
C3 0.0394(8) 0.0546(9) 0.0419(8) -0.0052(7) -0.0013(6) 0.0039(7)
C4 0.0341(7) 0.0424(8) 0.0477(9) -0.0095(7) -0.0079(7) 0.0052(6)
N5 0.0343(6) 0.0383(7) 0.0391(6) -0.0038(5) -0.0084(5) 0.0079(5)
C6 0.0415(8) 0.0475(9) 0.0496(9) 0.0026(7) -0.0138(7) 0.0093(7)
C7 0.0427(8) 0.0357(8) 0.0409(8) -0.0060(6) -0.0131(6) 0.0010(6)
C8 0.0519(9) 0.0436(9) 0.0456(9) 0.0002(7) -0.0156(7) 0.0071(7)
C9 0.0760(12) 0.0485(10) 0.0431(9) 0.0042(7) -0.0152(8) 0.0015(8)
C10 0.0632(10) 0.0507(10) 0.0412(9) -0.0038(7) 0.0007(7) -0.0004(8)
C11 0.0459(8) 0.0462(9) 0.0432(8) -0.0056(7) -0.0046(7) 0.0049(7)
C12 0.0415(8) 0.0361(8) 0.0369(8) -0.0055(6) -0.0097(6) 0.0012(6)
C13 0.0348(7) 0.0387(8) 0.0430(8) -0.0044(6) -0.0093(6) 0.0085(6)
C14 0.0313(7) 0.0326(7) 0.0386(8) -0.0057(6) -0.0088(6) 0.0047(6)
C15 0.0620(9) 0.0447(9) 0.0414(8) 0.0020(7) -0.0041(7) 0.0074(7)
C16 0.042(2) 0.038(2) 0.037(2) 0.0069(18) -0.0044(15) 0.0030(17)
C17 0.0414(18) 0.063(2) 0.054(3) 0.009(2) 0.0021(17) -0.0022(14)
C18 0.050(3) 0.0609(18) 0.068(3) 0.007(2) -0.013(2) -0.0155(19)
C19 0.062(3) 0.0521(18) 0.0491(18) -0.0043(15) -0.0149(19) -0.006(2)
C20 0.058(3) 0.069(2) 0.0449(15) -0.0103(14) 0.0079(17) -0.0120(19)
C21 0.045(2) 0.0600(19) 0.0423(16) -0.0024(14) -0.0001(16) -0.0122(19)
C16A 0.040(3) 0.044(3) 0.040(3) 0.006(3) -0.007(3) 0.005(3)
C17A 0.043(3) 0.055(3) 0.049(3) 0.015(3) -0.003(2) -0.003(2)
C18A 0.053(4) 0.058(3) 0.066(4) 0.009(3) -0.013(3) -0.015(3)
C19A 0.060(4) 0.056(3) 0.053(3) 0.004(3) -0.013(3) -0.009(3)
C20A 0.054(4) 0.068(3) 0.044(2) 0.000(2) 0.003(3) -0.008(3)
C21A 0.049(4) 0.054(3) 0.045(3) 0.004(2) -0.004(3) -0.007(3)

loop_
_atom_type_symbol
_atom_type_description
_atom_type_scat_dispersion_real
_atom_type_scat_dispersion_imag
_atom_type_scat_source
C C 0.0033 0.0016 'International Tables Vol C Tables 4.2.6.8 and 6.1.1.4'
H H 0.0000 0.0000 'International Tables Vol C Tables 4.2.6.8 and 6.1.1.4'
N N 0.0061 0.0033 'International Tables Vol C Tables 4.2.6.8 and 6.1.1.4'
O O 0.0106 0.0060 'International Tables Vol C Tables 4.2.6.8 and 6.1.1.4'

loop_
_geom_angle_atom_site_label_1
_geom_angle_atom_site_label_2
_geom_angle_atom_site_label_3
_geom_angle
O1 C1 N2 122.29(13)
O1 C1 C14 120.54(12)
N2 C1 C14 117.16(11)
C1 N2 C3 123.70(11)
C1 N2 C15 120.46(11)
C3 N2 C15 115.38(11)
N2 C3 C4 116.87(11)
O2 C4 N5 122.53(13)
O2 C4 C3 119.11(12)
N5 C4 C3 118.35(11)
C4 N5 C14 123.18(11)
C4 N5 C6 115.15(11)
C14 N5 C6 121.66(11)
N5 C6 C7 114.32(11)
C8 C7 C12 119.45(13)
C8 C7 C6 119.12(12)
C12 C7 C6 121.42(12)
C9 C8 C7 120.23(14)
C10 C9 C8 120.60(14)
C9 C10 C11 120.10(14)
C10 C11 C12 120.13(13)
C11 C12 C7 119.48(13)
C11 C12 C13 121.82(12)
C7 C12 C13 118.67(12)
C14 C13 C12 122.43(12)
C13 C14 N5 121.43(12)
C13 C14 C1 118.98(12)
N5 C14 C1 119.55(11)
N2 C15 C16A 109.9(15)
N2 C15 C16 112.8(8)
C17 C16 C21 118.1(3)
C17 C16 C15 122.1(3)
C21 C16 C15 119.8(3)
C16 C17 C18 121.0(3)
C19 C18 C17 119.5(3)
C18 C19 C20 120.1(3)
C21 C20 C19 120.2(3)
C20 C21 C16 121.1(3)
C21A C16A C17A 118.7(5)
C21A C16A C15 123.0(6)
C17A C16A C15 118.2(5)
C18A C17A C16A 120.5(5)
C17A C18A C19A 119.8(5)
C20A C19A C18A 121.0(5)
C19A C20A C21A 118.8(5)
C16A C21A C20A 120.9(5)

loop_
_geom_bond_atom_site_label_1
_geom_bond_atom_site_label_2
_geom_bond_distance
O1 C1 1.2283(14)
O2 C4 1.2182(15)
C1 N2 1.3429(17)
C1 C14 1.4927(18)
N2 C3 1.4460(16)
N2 C15 1.4696(17)
C3 C4 1.4925(19)
C4 N5 1.3549(16)
N5 C14 1.4056(16)
N5 C6 1.4765(17)
C6 C7 1.501(2)
C7 C8 1.3883(19)
C7 C12 1.4012(18)
C8 C9 1.378(2)
C9 C10 1.378(2)
C10 C11 1.3796(19)
C11 C12 1.3958(18)
C12 C13 1.4482(18)
C13 C14 1.3342(18)
C15 C16A 1.496(5)
C15 C16 1.512(3)
C16 C17 1.379(4)
C16 C21 1.379(4)
C17 C18 1.400(4)
C18 C19 1.360(4)
C19 C20 1.377(4)
C20 C21 1.374(4)
C16A C21A 1.367(6)
C16A C17A 1.389(6)
C17A C18A 1.368(6)
C18A C19A 1.372(6)
C19A C20A 1.360(7)
C20A C21A 1.397(6)

loop_
_geom_torsion_atom_site_label_1
_geom_torsion_atom_site_label_2
_geom_torsion_atom_site_label_3
_geom_torsion_atom_site_label_4
_geom_torsion
O1 C1 N2 C3 -172.20(13)
C14 C1 N2 C3 9.3(2)
O1 C1 N2 C15 -0.3(2)
C14 C1 N2 C15 -178.86(11)
C1 N2 C3 C4 -13.7(2)
C15 N2 C3 C4 174.05(12)
N2 C3 C4 O2 -171.54(12)
N2 C3 C4 N5 9.7(2)
O2 C4 N5 C14 178.98(12)
C3 C4 N5 C14 -2.3(2)
O2 C4 N5 C6 -2.0(2)
C3 C4 N5 C6 176.72(12)
C4 N5 C6 C7 178.25(12)
C14 N5 C6 C7 -2.68(19)
N5 C6 C7 C8 -177.18(12)
N5 C6 C7 C12 2.0(2)
C12 C7 C8 C9 -0.5(2)
C6 C7 C8 C9 178.74(13)
C7 C8 C9 C10 -0.5(2)
C8 C9 C10 C11 1.1(2)
C9 C10 C11 C12 -0.8(2)
C10 C11 C12 C7 -0.2(2)
C10 C11 C12 C13 -178.57(13)
C8 C7 C12 C11 0.8(2)
C6 C7 C12 C11 -178.41(13)
C8 C7 C12 C13 179.23(12)
C6 C7 C12 C13 0.0(2)
C11 C12 C13 C14 176.66(13)
C7 C12 C13 C14 -1.7(2)
C12 C13 C14 N5 1.1(2)
C12 C13 C14 C1 -176.43(11)
C4 N5 C14 C13 -179.78(12)
C6 N5 C14 C13 1.2(2)
C4 N5 C14 C1 -2.24(19)
C6 N5 C14 C1 178.76(12)
O1 C1 C14 C13 -2.0(2)
N2 C1 C14 C13 176.56(12)
O1 C1 C14 N5 -179.61(12)
N2 C1 C14 N5 -1.03(19)
C1 N2 C15 C16A 113.6(7)
C3 N2 C15 C16A -73.9(7)
C1 N2 C15 C16 118.6(4)
C3 N2 C15 C16 -68.8(4)
N2 C15 C16 C17 -73.7(16)
C16A C15 C16 C17 -15(23)
N2 C15 C16 C21 105.8(14)
C16A C15 C16 C21 164(26)
C21 C16 C17 C18 0.6(19)
C15 C16 C17 C18 -179.9(11)
C16 C17 C18 C19 1.0(12)
C17 C18 C19 C20 -1.4(7)
C18 C19 C20 C21 0.2(8)
C19 C20 C21 C16 1.4(14)
C17 C16 C21 C20 -2(2)
C15 C16 C21 C20 178.7(11)
N2 C15 C16A C21A 117(3)
C16 C15 C16A C21A -7(21)
N2 C15 C16A C17A -66(3)
C16 C15 C16A C17A 171(27)
C21A C16A C17A C18A 4(4)
C15 C16A C17A C18A -174(2)
C16A C17A C18A C19A -3(2)
C17A C18A C19A C20A -2.1(16)
C18A C19A C20A C21A 5.6(17)
C17A C16A C21A C20A 0(4)
C15 C16A C21A C20A 177(2)
C19A C20A C21A C16A -4(3)
